data_7128175
loop_
_publ_author_name
'Zhang, Fanjun'
'Woods, Toby J.'
'Rauchfuss, Thomas B.'
'Arrigoni, Federica'
'Zampella, Giuseppe'

_publ_section_title
;
 CO substitution by PPh<sub>3</sub> in
 Fe<sub>2</sub>S<sub>2</sub>(CO)<sub>6</sub> proceeds via a novel
 Fe<sub>2</sub>S intermediate.
;
_journal_issue 41
_journal_name_full 'Chemical communications (Cambridge, England)'
_journal_page_first 5079
_journal_page_last 5081
_journal_paper_doi 10.1039/d1cc00956g
_journal_volume 57
_journal_year 2021
_chemical_formula_moiety 'C43 H33 Fe2 O6 P2 S, C F3 O3 S'
_chemical_formula_sum 'C44 H33 F3 Fe2 O9 P2 S2'
_chemical_formula_weight 1000.46
_space_group_crystal_system triclinic
_space_group_IT_number 2
_space_group_name_Hall '-P 1'
_space_group_name_H-M_alt 'P -1'
_atom_sites_solution_hydrogens geom
_atom_sites_solution_primary 'dual space'
_audit_creation_method SHELXL-2018/3
_audit_update_record
;
2021-02-17 deposited with the CCDC.	2021-04-14 downloaded from the CCDC.
;
_cell_angle_alpha 92.9457(5)
_cell_angle_beta 101.9924(5)
_cell_angle_gamma 107.1325(6)
_cell_formula_units_Z 2
_cell_length_a 10.9358(4)
_cell_length_b 11.7041(4)
_cell_length_c 18.2029(6)
_cell_measurement_reflns_used 92586
_cell_measurement_temperature 100(2)
_cell_measurement_theta_max 28.30
_cell_measurement_theta_min 2.25
_cell_volume 2162.02(13)
_computing_cell_refinement 'SAINT V8.38A (Bruker, 2018)'
_computing_data_collection 'APEX3 V2018.7-2 (Bruker, 2018)'
_computing_data_reduction
; 
SAINT V8.38A, XPREP v2014/2, (Bruker, 2018), SADABS V2016/2 
(Krause et al., 2015) 
;
_computing_molecular_graphics
; 
SHELXTL v2014-7 (Bruker, 2018), CrystalMaker v9.2.8 (CrystalMaker, 2016) 
;
_computing_publication_material 'XCIF V2014-2 (Bruker, 2018)'
_computing_structure_refinement 'SHELXL-2018-3 (Sheldrick, 2015a)'
_computing_structure_solution 'SHELXT-2014-5 (Sheldrick, 2015b)'
_diffrn_ambient_temperature 100(2)
_diffrn_measured_fraction_theta_full 0.999
_diffrn_measured_fraction_theta_max 0.998
_diffrn_measurement_device 'Bruker D8 Venture/Photon II'
_diffrn_measurement_method 'profile data from \f and \w scans'
_diffrn_radiation_monochromator 'multilayer mirrors'
_diffrn_radiation_source 'microfocus sealed tube'
_diffrn_radiation_type MoK\a
_diffrn_radiation_wavelength 0.71073
_diffrn_radiation_wavelength_id ed82gs
_diffrn_reflns_av_R_equivalents 0.0341
_diffrn_reflns_av_unetI/netI 0.0134
_diffrn_reflns_Laue_measured_fraction_full 0.999
_diffrn_reflns_Laue_measured_fraction_max 0.998
_diffrn_reflns_limit_h_max 14
_diffrn_reflns_limit_h_min -14
_diffrn_reflns_limit_k_max 15
_diffrn_reflns_limit_k_min -15
_diffrn_reflns_limit_l_max 24
_diffrn_reflns_limit_l_min -24
_diffrn_reflns_number 158416
_diffrn_reflns_point_group_measured_fraction_full 0.999
_diffrn_reflns_point_group_measured_fraction_max 0.998
_diffrn_reflns_theta_full 25.242
_diffrn_reflns_theta_max 28.304
_diffrn_reflns_theta_min 2.281
_exptl_absorpt_coefficient_mu 0.910
_exptl_absorpt_correction_T_max 0.7457
_exptl_absorpt_correction_T_min 0.6913
_exptl_absorpt_correction_type multi-scan
_exptl_absorpt_process_details 'SADABS V2016/2 (Krause et al., 2015)'
_exptl_crystal_colour red
_exptl_crystal_density_diffrn 1.537
_exptl_crystal_density_method 'not measured'
_exptl_crystal_description prism
_exptl_crystal_F_000 1020
_exptl_crystal_id ed82gs
_exptl_crystal_preparation
; 
The data crystal was mounted using oil (Paratone-N, Exxon) to a 
0.3 mm cryo-loop (Hampton Research) with the (0 -1 5) scattering 
planes roughly normal to the spindle axis. 
;
_exptl_crystal_size_max 0.305
_exptl_crystal_size_mid 0.227
_exptl_crystal_size_min 0.090
_refine_diff_density_max 0.429
_refine_diff_density_min -0.345
_refine_diff_density_rms 0.051
_refine_ls_extinction_method none
_refine_ls_goodness_of_fit_ref 1.052
_refine_ls_hydrogen_treatment constr
_refine_ls_matrix_type full
_refine_ls_number_parameters 560
_refine_ls_number_reflns 10743
_refine_ls_number_restraints 0
_refine_ls_restrained_S_all 1.052
_refine_ls_R_factor_all 0.0226
_refine_ls_R_factor_gt 0.0214
_refine_ls_shift/su_max 0.002
_refine_ls_shift/su_mean 0.000
_refine_ls_structure_factor_coef Fsqd
_refine_ls_weighting_details 'w=1/[\s^2^(Fo^2^)+(0.0221P)^2^+1.2991P] where P=(Fo^2^+2Fc^2^)/3'
_refine_ls_weighting_scheme calc
_refine_ls_wR_factor_gt 0.0542
_refine_ls_wR_factor_ref 0.0551
_reflns_Friedel_coverage 0.000
_reflns_number_gt 10265
_reflns_number_total 10743
_reflns_threshold_expression 'I > 2\s(I)'
_cod_data_source_file d1cc00956g2.cif
_cod_data_source_block ed82gs
_cod_depositor_comments 'Adding full bibliography for 7128173--7128175.cif.'
_cod_database_code 7128175
_shelx_shelxl_version_number 2018/3
_shelx_space_group_comment
; 
The symmetry employed for this shelxl refinement is uniquely defined 
by the following loop, which should always be used as a source of 
symmetry information in preference to the above space-group names. 
They are only intended as comments. 
;
_shelx_estimated_absorpt_t_min 0.769
_shelx_estimated_absorpt_t_max 0.923

loop_
_space_group_symop_operation_xyz
'x, y, z'
'-x, -y, -z'

loop_
_atom_site_label
_atom_site_type_symbol
_atom_site_fract_x
_atom_site_fract_y
_atom_site_fract_z
_atom_site_U_iso_or_equiv
_atom_site_adp_type
_atom_site_occupancy
_atom_site_site_symmetry_order
_atom_site_calc_flag
_atom_site_refinement_flags_posn
_atom_site_refinement_flags_adp
_atom_site_refinement_flags_occupancy
_atom_site_disorder_assembly
_atom_site_disorder_group
Fe1 Fe 0.57125(2) 0.51149(2) 0.79059(2) 0.01032(4) Uani 1 1 d . . . . .
Fe2 Fe 0.46169(2) 0.62461(2) 0.68176(2) 0.01091(4) Uani 1 1 d . . . . .
S1 S 0.66748(3) 0.69295(2) 0.75662(2) 0.01145(5) Uani 1 1 d . . . . .
S2 S 0.12049(3) 0.91026(3) 0.78418(2) 0.01911(6) Uani 1 1 d . . . . .
P1 P 0.73443(3) 0.49922(2) 0.88871(2) 0.01033(5) Uani 1 1 d . . . . .
P2 P 0.46870(3) 0.77336(2) 0.60580(2) 0.01053(5) Uani 1 1 d . . . . .
F1 F -0.04851(10) 0.95169(9) 0.67170(6) 0.0440(2) Uani 1 1 d . . . . .
F2 F 0.15427(11) 1.04662(9) 0.67605(5) 0.0406(2) Uani 1 1 d . . . . .
F3 F 0.05680(11) 1.10580(8) 0.75447(6) 0.0399(2) Uani 1 1 d . . . . .
O1 O 0.68291(9) 0.38473(8) 0.69009(5) 0.02101(18) Uani 1 1 d . . . . .
O2 O 0.33218(9) 0.30270(8) 0.75223(5) 0.02430(19) Uani 1 1 d . . . . .
O3 O 0.44929(9) 0.58666(9) 0.90623(5) 0.02217(18) Uani 1 1 d . . . . .
O4 O 0.54780(11) 0.48834(9) 0.57279(5) 0.0257(2) Uani 1 1 d . . . . .
O5 O 0.19310(9) 0.46121(9) 0.62655(6) 0.0309(2) Uani 1 1 d . . . . .
O6 O 0.36145(10) 0.73728(10) 0.79505(5) 0.0272(2) Uani 1 1 d . . . . .
O7 O 0.13199(11) 0.81661(9) 0.73414(7) 0.0341(2) Uani 1 1 d . . . . .
O8 O 0.01530(11) 0.87405(10) 0.82278(6) 0.0323(2) Uani 1 1 d . . . . .
O9 O 0.24292(10) 0.98910(10) 0.83052(6) 0.0325(2) Uani 1 1 d . . . . .
C1 C 0.64219(11) 0.43695(10) 0.72779(6) 0.0148(2) Uani 1 1 d . . . . .
C2 C 0.42738(12) 0.38189(11) 0.76812(6) 0.0166(2) Uani 1 1 d . . . . .
C3 C 0.49867(11) 0.56339(10) 0.86110(6) 0.0148(2) Uani 1 1 d . . . . .
C4 C 0.51697(12) 0.54169(10) 0.61542(6) 0.0165(2) Uani 1 1 d . . . . .
C5 C 0.29807(12) 0.52511(11) 0.64666(7) 0.0196(2) Uani 1 1 d . . . . .
C6 C 0.40072(11) 0.69647(11) 0.75103(7) 0.0169(2) Uani 1 1 d . . . . .
C7 C 0.69115(12) 0.81976(10) 0.82625(6) 0.0173(2) Uani 1 1 d . . . . .
H7A H 0.675000 0.886983 0.800204 0.026 Uiso 1 1 calc R U . . .
H7B H 0.781630 0.844912 0.857013 0.026 Uiso 1 1 calc R U . . .
H7C H 0.629569 0.795593 0.858980 0.026 Uiso 1 1 calc R U . . .
C8 C 0.87170(10) 0.47632(10) 0.85375(6) 0.01232(19) Uani 1 1 d . . . . .
C9 C 0.93149(11) 0.55679(10) 0.80743(6) 0.0149(2) Uani 1 1 d . . . . .
H9 H 0.906493 0.626970 0.798674 0.018 Uiso 1 1 calc R U . . .
C10 C 1.02705(11) 0.53424(11) 0.77435(7) 0.0181(2) Uani 1 1 d . . . . .
H10 H 1.068608 0.589878 0.744017 0.022 Uiso 1 1 calc R U . . .
C11 C 1.06182(12) 0.43034(12) 0.78564(7) 0.0200(2) Uani 1 1 d . . . . .
H11 H 1.126207 0.414395 0.762407 0.024 Uiso 1 1 calc R U . . .
C12 C 1.00257(12) 0.34994(11) 0.83078(7) 0.0183(2) Uani 1 1 d . . . . .
H12 H 1.026247 0.278789 0.838136 0.022 Uiso 1 1 calc R U . . .
C13 C 0.90852(11) 0.37278(10) 0.86544(6) 0.0145(2) Uani 1 1 d . . . . .
H13 H 0.869422 0.318003 0.897005 0.017 Uiso 1 1 calc R U . . .
C14 C 0.69091(11) 0.37799(10) 0.94664(6) 0.01209(19) Uani 1 1 d . . . . .
C15 C 0.57582(11) 0.28119(10) 0.92186(6) 0.0153(2) Uani 1 1 d . . . . .
H15 H 0.515327 0.281815 0.876241 0.018 Uiso 1 1 calc R U . . .
C16 C 0.54829(12) 0.18335(10) 0.96321(7) 0.0188(2) Uani 1 1 d . . . . .
H16 H 0.469448 0.117923 0.945854 0.023 Uiso 1 1 calc R U . . .
C17 C 0.63661(12) 0.18209(10) 1.02980(7) 0.0178(2) Uani 1 1 d . . . . .
H17 H 0.618965 0.115163 1.057751 0.021 Uiso 1 1 calc R U . . .
C18 C 0.75107(11) 0.27895(11) 1.05560(6) 0.0158(2) Uani 1 1 d . . . . .
H18 H 0.810895 0.278178 1.101473 0.019 Uiso 1 1 calc R U . . .
C19 C 0.77848(11) 0.37675(10) 1.01478(6) 0.0141(2) Uani 1 1 d . . . . .
H19 H 0.856466 0.442795 1.032965 0.017 Uiso 1 1 calc R U . . .
C20 C 0.80355(11) 0.63542(10) 0.95662(6) 0.01240(19) Uani 1 1 d . . . . .
C21 C 0.92005(11) 0.72362(10) 0.95420(6) 0.0152(2) Uani 1 1 d . . . . .
H21 H 0.970445 0.709780 0.919989 0.018 Uiso 1 1 calc R U . . .
C22 C 0.96306(12) 0.83200(11) 1.00166(7) 0.0190(2) Uani 1 1 d . . . . .
H22 H 1.043082 0.891165 0.999984 0.023 Uiso 1 1 calc R U . . .
C23 C 0.88987(13) 0.85402(11) 1.05128(7) 0.0197(2) Uani 1 1 d . . . . .
H23 H 0.917966 0.928966 1.082396 0.024 Uiso 1 1 calc R U . . .
C24 C 0.77490(12) 0.76547(11) 1.05515(7) 0.0187(2) Uani 1 1 d . . . . .
H24 H 0.725349 0.779605 1.089783 0.022 Uiso 1 1 calc R U . . .
C25 C 0.73200(11) 0.65654(10) 1.00877(6) 0.0156(2) Uani 1 1 d . . . . .
H25 H 0.654075 0.596186 1.012343 0.019 Uiso 1 1 calc R U . . .
C26 C 0.57928(11) 0.78109(10) 0.54206(6) 0.0132(2) Uani 1 1 d . . . . .
C27 C 0.54449(12) 0.80466(10) 0.46733(6) 0.0158(2) Uani 1 1 d . . . . .
H27 H 0.462520 0.817977 0.448999 0.019 Uiso 1 1 calc R U . . .
C28 C 0.62983(13) 0.80860(11) 0.41984(7) 0.0191(2) Uani 1 1 d . . . . .
H28 H 0.605604 0.824203 0.369041 0.023 Uiso 1 1 calc R U . . .
C29 C 0.74997(13) 0.78993(11) 0.44608(7) 0.0214(2) Uani 1 1 d . . . . .
H29 H 0.807301 0.791798 0.413138 0.026 Uiso 1 1 calc R U . . .
C30 C 0.78649(13) 0.76849(12) 0.52052(7) 0.0220(2) Uani 1 1 d . . . . .
H30 H 0.869411 0.756950 0.538785 0.026 Uiso 1 1 calc R U . . .
C31 C 0.70147(12) 0.76392(11) 0.56835(7) 0.0176(2) Uani 1 1 d . . . . .
H31 H 0.726602 0.749030 0.619219 0.021 Uiso 1 1 calc R U . . .
C32 C 0.31380(11) 0.76449(10) 0.54135(6) 0.0135(2) Uani 1 1 d . . . . .
C33 C 0.26930(12) 0.86436(11) 0.53221(7) 0.0183(2) Uani 1 1 d . . . . .
H33 H 0.315755 0.938022 0.563856 0.022 Uiso 1 1 calc R U . . .
C34 C 0.15695(12) 0.85618(12) 0.47681(7) 0.0224(2) Uani 1 1 d . . . . .
H34 H 0.126566 0.924080 0.471127 0.027 Uiso 1 1 calc R U . . .
C35 C 0.08947(12) 0.74949(12) 0.43004(7) 0.0232(3) Uani 1 1 d . . . . .
H35 H 0.013672 0.744616 0.391828 0.028 Uiso 1 1 calc R U . . .
C36 C 0.13257(12) 0.64947(12) 0.43896(7) 0.0224(2) Uani 1 1 d . . . . .
H36 H 0.085897 0.576133 0.407025 0.027 Uiso 1 1 calc R U . . .
C37 C 0.24366(11) 0.65661(11) 0.49442(7) 0.0177(2) Uani 1 1 d . . . . .
H37 H 0.272318 0.587812 0.500599 0.021 Uiso 1 1 calc R U . . .
C38 C 0.52709(11) 0.92160(10) 0.66007(6) 0.01262(19) Uani 1 1 d . . . . .
C39 C 0.65298(11) 1.00003(10) 0.66338(7) 0.0165(2) Uani 1 1 d . . . . .
H39 H 0.705109 0.980742 0.631905 0.020 Uiso 1 1 calc R U . . .
C40 C 0.70181(12) 1.10637(11) 0.71284(7) 0.0205(2) Uani 1 1 d . . . . .
H40 H 0.787094 1.159878 0.714877 0.025 Uiso 1 1 calc R U . . .
C41 C 0.62602(12) 1.13430(11) 0.75917(7) 0.0200(2) Uani 1 1 d . . . . .
H41 H 0.660854 1.205618 0.794044 0.024 Uiso 1 1 calc R U . . .
C42 C 0.49951(12) 1.05857(11) 0.75485(7) 0.0178(2) Uani 1 1 d . . . . .
H42 H 0.447262 1.079148 0.785787 0.021 Uiso 1 1 calc R U . . .
C43 C 0.44957(11) 0.95278(10) 0.70526(6) 0.0145(2) Uani 1 1 d . . . . .
H43 H 0.362753 0.901402 0.701906 0.017 Uiso 1 1 calc R U . . .
C44 C 0.06760(13) 1.00820(11) 0.71849(7) 0.0225(2) Uani 1 1 d . . . . .

loop_
_atom_site_aniso_label
_atom_site_aniso_U_11
_atom_site_aniso_U_22
_atom_site_aniso_U_33
_atom_site_aniso_U_23
_atom_site_aniso_U_13
_atom_site_aniso_U_12
Fe1 0.01082(7) 0.01045(7) 0.00984(7) 0.00213(5) 0.00265(5) 0.00326(6)
Fe2 0.01076(7) 0.01094(7) 0.01038(7) 0.00231(5) 0.00187(5) 0.00265(6)
S1 0.01140(11) 0.01110(11) 0.01113(11) 0.00202(9) 0.00211(9) 0.00268(9)
S2 0.01907(14) 0.01930(14) 0.02157(14) 0.00819(11) 0.00741(11) 0.00709(11)
P1 0.01031(12) 0.01052(12) 0.01034(12) 0.00239(9) 0.00286(9) 0.00304(9)
P2 0.01082(12) 0.01030(12) 0.01005(12) 0.00161(9) 0.00212(9) 0.00283(9)
F1 0.0334(5) 0.0468(6) 0.0404(5) 0.0011(4) -0.0151(4) 0.0125(4)
F2 0.0556(6) 0.0382(5) 0.0320(5) 0.0194(4) 0.0220(4) 0.0102(4)
F3 0.0567(6) 0.0256(4) 0.0439(5) 0.0031(4) 0.0089(5) 0.0246(4)
O1 0.0255(4) 0.0240(4) 0.0161(4) -0.0014(3) 0.0035(3) 0.0132(4)
O2 0.0191(4) 0.0208(4) 0.0263(5) 0.0028(4) 0.0021(4) -0.0016(4)
O3 0.0239(4) 0.0313(5) 0.0184(4) 0.0069(4) 0.0101(3) 0.0151(4)
O4 0.0446(6) 0.0237(5) 0.0142(4) 0.0018(3) 0.0058(4) 0.0197(4)
O5 0.0180(4) 0.0306(5) 0.0336(5) 0.0051(4) 0.0013(4) -0.0051(4)
O6 0.0363(5) 0.0381(5) 0.0224(5) 0.0138(4) 0.0169(4) 0.0258(5)
O7 0.0417(6) 0.0241(5) 0.0445(6) 0.0046(4) 0.0168(5) 0.0176(5)
O8 0.0332(5) 0.0312(5) 0.0343(5) 0.0117(4) 0.0204(5) 0.0028(4)
O9 0.0202(5) 0.0453(6) 0.0274(5) 0.0064(4) -0.0004(4) 0.0074(4)
C1 0.0158(5) 0.0139(5) 0.0128(5) 0.0035(4) -0.0002(4) 0.0040(4)
C2 0.0183(5) 0.0171(5) 0.0148(5) 0.0035(4) 0.0037(4) 0.0060(4)
C3 0.0137(5) 0.0155(5) 0.0152(5) 0.0055(4) 0.0018(4) 0.0051(4)
C4 0.0206(5) 0.0141(5) 0.0127(5) 0.0035(4) -0.0008(4) 0.0055(4)
C5 0.0196(6) 0.0193(6) 0.0184(5) 0.0066(4) 0.0030(4) 0.0041(5)
C6 0.0160(5) 0.0202(5) 0.0172(5) 0.0095(4) 0.0042(4) 0.0081(4)
C7 0.0211(6) 0.0125(5) 0.0155(5) -0.0010(4) 0.0001(4) 0.0044(4)
C8 0.0107(5) 0.0142(5) 0.0114(5) 0.0003(4) 0.0021(4) 0.0033(4)
C9 0.0143(5) 0.0150(5) 0.0153(5) 0.0023(4) 0.0041(4) 0.0038(4)
C10 0.0158(5) 0.0213(6) 0.0168(5) 0.0022(4) 0.0066(4) 0.0033(4)
C11 0.0162(5) 0.0258(6) 0.0203(6) 0.0002(5) 0.0070(4) 0.0086(5)
C12 0.0183(5) 0.0193(5) 0.0192(5) 0.0005(4) 0.0034(4) 0.0098(4)
C13 0.0141(5) 0.0151(5) 0.0136(5) 0.0013(4) 0.0018(4) 0.0046(4)
C14 0.0138(5) 0.0118(5) 0.0122(5) 0.0032(4) 0.0049(4) 0.0047(4)
C15 0.0163(5) 0.0143(5) 0.0139(5) 0.0027(4) 0.0020(4) 0.0034(4)
C16 0.0197(5) 0.0131(5) 0.0205(6) 0.0034(4) 0.0036(4) 0.0009(4)
C17 0.0231(6) 0.0142(5) 0.0182(5) 0.0064(4) 0.0075(4) 0.0063(4)
C18 0.0176(5) 0.0187(5) 0.0131(5) 0.0046(4) 0.0041(4) 0.0077(4)
C19 0.0132(5) 0.0156(5) 0.0133(5) 0.0026(4) 0.0033(4) 0.0039(4)
C20 0.0140(5) 0.0116(5) 0.0111(5) 0.0023(4) 0.0016(4) 0.0040(4)
C21 0.0154(5) 0.0147(5) 0.0150(5) 0.0028(4) 0.0038(4) 0.0036(4)
C22 0.0207(6) 0.0139(5) 0.0183(5) 0.0026(4) 0.0032(4) 0.0002(4)
C23 0.0273(6) 0.0140(5) 0.0154(5) -0.0004(4) 0.0010(4) 0.0060(5)
C24 0.0220(6) 0.0208(6) 0.0147(5) 0.0001(4) 0.0043(4) 0.0091(5)
C25 0.0145(5) 0.0175(5) 0.0142(5) 0.0019(4) 0.0034(4) 0.0039(4)
C26 0.0154(5) 0.0107(5) 0.0132(5) 0.0013(4) 0.0051(4) 0.0025(4)
C27 0.0197(5) 0.0130(5) 0.0149(5) 0.0029(4) 0.0046(4) 0.0049(4)
C28 0.0285(6) 0.0161(5) 0.0143(5) 0.0044(4) 0.0090(5) 0.0063(5)
C29 0.0272(6) 0.0198(6) 0.0226(6) 0.0057(5) 0.0157(5) 0.0082(5)
C30 0.0197(6) 0.0268(6) 0.0245(6) 0.0073(5) 0.0105(5) 0.0102(5)
C31 0.0174(5) 0.0208(6) 0.0162(5) 0.0049(4) 0.0056(4) 0.0066(4)
C32 0.0119(5) 0.0152(5) 0.0127(5) 0.0029(4) 0.0022(4) 0.0033(4)
C33 0.0178(5) 0.0156(5) 0.0198(5) 0.0029(4) 0.0006(4) 0.0054(4)
C34 0.0189(6) 0.0229(6) 0.0258(6) 0.0063(5) 0.0005(5) 0.0098(5)
C35 0.0149(5) 0.0296(7) 0.0222(6) 0.0050(5) -0.0013(4) 0.0062(5)
C36 0.0176(6) 0.0231(6) 0.0204(6) -0.0019(5) -0.0015(5) 0.0023(5)
C37 0.0159(5) 0.0172(5) 0.0185(5) -0.0001(4) 0.0015(4) 0.0048(4)
C38 0.0142(5) 0.0112(5) 0.0116(5) 0.0018(4) 0.0015(4) 0.0035(4)
C39 0.0161(5) 0.0153(5) 0.0175(5) 0.0013(4) 0.0054(4) 0.0029(4)
C40 0.0179(5) 0.0156(5) 0.0235(6) -0.0011(4) 0.0045(5) -0.0009(4)
C41 0.0234(6) 0.0139(5) 0.0194(6) -0.0026(4) 0.0027(5) 0.0033(4)
C42 0.0211(6) 0.0171(5) 0.0164(5) 0.0005(4) 0.0053(4) 0.0076(4)
C43 0.0145(5) 0.0142(5) 0.0148(5) 0.0021(4) 0.0031(4) 0.0044(4)
C44 0.0254(6) 0.0192(6) 0.0215(6) 0.0035(5) 0.0027(5) 0.0067(5)

loop_
_atom_type_symbol
_atom_type_description
_atom_type_scat_dispersion_real
_atom_type_scat_dispersion_imag
_atom_type_scat_source
C C 0.0033 0.0016 'International Tables Vol C Tables 4.2.6.8 and 6.1.1.4'
H H 0.0000 0.0000 'International Tables Vol C Tables 4.2.6.8 and 6.1.1.4'
O O 0.0106 0.0060 'International Tables Vol C Tables 4.2.6.8 and 6.1.1.4'
F F 0.0171 0.0103 'International Tables Vol C Tables 4.2.6.8 and 6.1.1.4'
P P 0.1023 0.0942 'International Tables Vol C Tables 4.2.6.8 and 6.1.1.4'
S S 0.1246 0.1234 'International Tables Vol C Tables 4.2.6.8 and 6.1.1.4'
Fe Fe 0.3463 0.8444 'International Tables Vol C Tables 4.2.6.8 and 6.1.1.4'

loop_
_exptl_crystal_face_index_h
_exptl_crystal_face_index_k
_exptl_crystal_face_index_l
_exptl_crystal_face_perp_dist
0.00 0.00 -1.00 0.0420
0.00 0.00 1.00 0.0450
1.00 -3.00 -3.00 0.0950
-1.00 2.00 2.00 0.1120
1.00 0.00 -1.00 0.1000
-1.00 0.00 1.00 0.0890
3.00 2.00 2.00 0.0840
-1.00 -1.00 2.00 0.1090
2.00 3.00 0.00 0.1150
-1.00 -3.00 -3.00 0.1050
0.00 2.00 1.00 0.1270
-2.00 2.00 3.00 0.0980
-3.00 2.00 3.00 0.0960
-3.00 3.00 -2.00 0.1130

loop_
_geom_angle_atom_site_label_1
_geom_angle_atom_site_label_2
_geom_angle_atom_site_label_3
_geom_angle
_geom_angle_site_symmetry_1
_geom_angle_site_symmetry_3
_geom_angle_publ_flag
C2 Fe1 C3 86.56(5) . . ?
C2 Fe1 C1 88.29(5) . . ?
C3 Fe1 C1 170.42(5) . . ?
C2 Fe1 S1 144.44(4) . . ?
C3 Fe1 S1 97.52(4) . . ?
C1 Fe1 S1 91.37(4) . . ?
C2 Fe1 P1 114.75(4) . . ?
C3 Fe1 P1 87.12(4) . . ?
C1 Fe1 P1 87.71(4) . . ?
S1 Fe1 P1 100.753(11) . . ?
C2 Fe1 Fe2 91.31(4) . . ?
C3 Fe1 Fe2 93.47(3) . . ?
C1 Fe1 Fe2 94.72(3) . . ?
S1 Fe1 Fe2 53.272(8) . . ?
P1 Fe1 Fe2 153.902(10) . . ?
C5 Fe2 C4 89.24(6) . . ?
C5 Fe2 C6 88.13(6) . . ?
C4 Fe2 C6 175.45(5) . . ?
C5 Fe2 S1 157.21(4) . . ?
C4 Fe2 S1 90.69(4) . . ?
C6 Fe2 S1 90.30(4) . . ?
C5 Fe2 P2 102.34(4) . . ?
C4 Fe2 P2 90.42(4) . . ?
C6 Fe2 P2 93.77(4) . . ?
S1 Fe2 P2 100.447(11) . . ?
C5 Fe2 Fe1 104.18(4) . . ?
C4 Fe2 Fe1 86.92(3) . . ?
C6 Fe2 Fe1 90.12(3) . . ?
S1 Fe2 Fe1 53.082(8) . . ?
P2 Fe2 Fe1 153.305(10) . . ?
C7 S1 Fe1 114.18(4) . . ?
C7 S1 Fe2 113.30(4) . . ?
Fe1 S1 Fe2 73.646(10) . . ?
O7 S2 O8 115.48(7) . . ?
O7 S2 O9 115.43(7) . . ?
O8 S2 O9 114.69(7) . . ?
O7 S2 C44 102.34(6) . . ?
O8 S2 C44 103.50(6) . . ?
O9 S2 C44 102.73(6) . . ?
C14 P1 C20 104.23(5) . . ?
C14 P1 C8 104.59(5) . . ?
C20 P1 C8 106.34(5) . . ?
C14 P1 Fe1 116.90(4) . . ?
C20 P1 Fe1 113.14(4) . . ?
C8 P1 Fe1 110.74(4) . . ?
C38 P2 C32 106.19(5) . . ?
C38 P2 C26 104.77(5) . . ?
C32 P2 C26 102.64(5) . . ?
C38 P2 Fe2 111.89(4) . . ?
C32 P2 Fe2 115.99(4) . . ?
C26 P2 Fe2 114.27(4) . . ?
O1 C1 Fe1 176.18(10) . . ?
O2 C2 Fe1 176.66(11) . . ?
O3 C3 Fe1 174.56(10) . . ?
O4 C4 Fe2 177.98(11) . . ?
O5 C5 Fe2 177.80(11) . . ?
O6 C6 Fe2 177.54(11) . . ?
S1 C7 H7A 109.5 . . ?
S1 C7 H7B 109.5 . . ?
H7A C7 H7B 109.5 . . ?
S1 C7 H7C 109.5 . . ?
H7A C7 H7C 109.5 . . ?
H7B C7 H7C 109.5 . . ?
C13 C8 C9 119.16(10) . . ?
C13 C8 P1 120.85(8) . . ?
C9 C8 P1 119.60(8) . . ?
C10 C9 C8 120.33(11) . . ?
C10 C9 H9 119.8 . . ?
C8 C9 H9 119.8 . . ?
C11 C10 C9 120.03(11) . . ?
C11 C10 H10 120.0 . . ?
C9 C10 H10 120.0 . . ?
C12 C11 C10 120.02(11) . . ?
C12 C11 H11 120.0 . . ?
C10 C11 H11 120.0 . . ?
C11 C12 C13 120.45(11) . . ?
C11 C12 H12 119.8 . . ?
C13 C12 H12 119.8 . . ?
C12 C13 C8 119.99(11) . . ?
C12 C13 H13 120.0 . . ?
C8 C13 H13 120.0 . . ?
C15 C14 C19 118.97(10) . . ?
C15 C14 P1 120.96(8) . . ?
C19 C14 P1 119.91(8) . . ?
C14 C15 C16 120.85(10) . . ?
C14 C15 H15 119.6 . . ?
C16 C15 H15 119.6 . . ?
C17 C16 C15 119.69(11) . . ?
C17 C16 H16 120.2 . . ?
C15 C16 H16 120.2 . . ?
C16 C17 C18 119.96(11) . . ?
C16 C17 H17 120.0 . . ?
C18 C17 H17 120.0 . . ?
C19 C18 C17 120.49(11) . . ?
C19 C18 H18 119.8 . . ?
C17 C18 H18 119.8 . . ?
C18 C19 C14 120.01(10) . . ?
C18 C19 H19 120.0 . . ?
C14 C19 H19 120.0 . . ?
C21 C20 C25 118.90(10) . . ?
C21 C20 P1 121.83(8) . . ?
C25 C20 P1 119.06(8) . . ?
C20 C21 C22 120.42(11) . . ?
C20 C21 H21 119.8 . . ?
C22 C21 H21 119.8 . . ?
C23 C22 C21 120.45(11) . . ?
C23 C22 H22 119.8 . . ?
C21 C22 H22 119.8 . . ?
C22 C23 C24 119.47(11) . . ?
C22 C23 H23 120.3 . . ?
C24 C23 H23 120.3 . . ?
C25 C24 C23 120.53(11) . . ?
C25 C24 H24 119.7 . . ?
C23 C24 H24 119.7 . . ?
C24 C25 C20 120.17(11) . . ?
C24 C25 H25 119.9 . . ?
C20 C25 H25 119.9 . . ?
C27 C26 C31 119.08(10) . . ?
C27 C26 P2 121.26(9) . . ?
C31 C26 P2 119.65(8) . . ?
C28 C27 C26 120.04(11) . . ?
C28 C27 H27 120.0 . . ?
C26 C27 H27 120.0 . . ?
C29 C28 C27 120.48(11) . . ?
C29 C28 H28 119.8 . . ?
C27 C28 H28 119.8 . . ?
C28 C29 C30 119.97(11) . . ?
C28 C29 H29 120.0 . . ?
C30 C29 H29 120.0 . . ?
C29 C30 C31 119.92(12) . . ?
C29 C30 H30 120.0 . . ?
C31 C30 H30 120.0 . . ?
C30 C31 C26 120.49(11) . . ?
C30 C31 H31 119.8 . . ?
C26 C31 H31 119.8 . . ?
C33 C32 C37 119.07(10) . . ?
C33 C32 P2 122.29(9) . . ?
C37 C32 P2 118.37(9) . . ?
C34 C33 C32 120.17(11) . . ?
C34 C33 H33 119.9 . . ?
C32 C33 H33 119.9 . . ?
C35 C34 C33 120.24(12) . . ?
C35 C34 H34 119.9 . . ?
C33 C34 H34 119.9 . . ?
C34 C35 C36 120.00(11) . . ?
C34 C35 H35 120.0 . . ?
C36 C35 H35 120.0 . . ?
C37 C36 C35 120.08(12) . . ?
C37 C36 H36 120.0 . . ?
C35 C36 H36 120.0 . . ?
C36 C37 C32 120.43(11) . . ?
C36 C37 H37 119.8 . . ?
C32 C37 H37 119.8 . . ?
C39 C38 C43 119.48(10) . . ?
C39 C38 P2 121.08(8) . . ?
C43 C38 P2 119.14(8) . . ?
C40 C39 C38 119.95(11) . . ?
C40 C39 H39 120.0 . . ?
C38 C39 H39 120.0 . . ?
C41 C40 C39 120.07(11) . . ?
C41 C40 H40 120.0 . . ?
C39 C40 H40 120.0 . . ?
C40 C41 C42 120.40(11) . . ?
C40 C41 H41 119.8 . . ?
C42 C41 H41 119.8 . . ?
C43 C42 C41 119.91(11) . . ?
C43 C42 H42 120.0 . . ?
C41 C42 H42 120.0 . . ?
C42 C43 C38 120.13(11) . . ?
C42 C43 H43 119.9 . . ?
C38 C43 H43 119.9 . . ?
F1 C44 F3 107.51(11) . . ?
F1 C44 F2 107.42(11) . . ?
F3 C44 F2 107.12(11) . . ?
F1 C44 S2 111.83(9) . . ?
F3 C44 S2 111.96(9) . . ?
F2 C44 S2 110.76(9) . . ?

loop_
_geom_bond_atom_site_label_1
_geom_bond_atom_site_label_2
_geom_bond_distance
_geom_bond_site_symmetry_2
_geom_bond_publ_flag
Fe1 C2 1.7906(12) . ?
Fe1 C3 1.8093(12) . ?
Fe1 C1 1.8260(12) . ?
Fe1 S1 2.2558(3) . ?
Fe1 P1 2.2909(3) . ?
Fe1 Fe2 2.7074(2) . ?
Fe2 C5 1.7852(13) . ?
Fe2 C4 1.8149(12) . ?
Fe2 C6 1.8201(12) . ?
Fe2 S1 2.2614(3) . ?
Fe2 P2 2.2719(3) . ?
S1 C7 1.8221(12) . ?
S2 O7 1.4399(11) . ?
S2 O8 1.4407(10) . ?
S2 O9 1.4416(11) . ?
S2 C44 1.8228(13) . ?
P1 C14 1.8211(11) . ?
P1 C20 1.8275(11) . ?
P1 C8 1.8294(11) . ?
P2 C38 1.8174(11) . ?
P2 C32 1.8207(11) . ?
P2 C26 1.8293(11) . ?
F1 C44 1.3315(16) . ?
F2 C44 1.3366(16) . ?
F3 C44 1.3352(15) . ?
O1 C1 1.1345(15) . ?
O2 C2 1.1426(15) . ?
O3 C3 1.1352(15) . ?
O4 C4 1.1352(15) . ?
O5 C5 1.1413(16) . ?
O6 C6 1.1310(15) . ?
C7 H7A 0.9800 . ?
C7 H7B 0.9800 . ?
C7 H7C 0.9800 . ?
C8 C13 1.3980(15) . ?
C8 C9 1.4047(15) . ?
C9 C10 1.3899(16) . ?
C9 H9 0.9500 . ?
C10 C11 1.3897(17) . ?
C10 H10 0.9500 . ?
C11 C12 1.3864(17) . ?
C11 H11 0.9500 . ?
C12 C13 1.3934(16) . ?
C12 H12 0.9500 . ?
C13 H13 0.9500 . ?
C14 C15 1.3938(15) . ?
C14 C19 1.4043(15) . ?
C15 C16 1.3957(16) . ?
C15 H15 0.9500 . ?
C16 C17 1.3878(17) . ?
C16 H16 0.9500 . ?
C17 C18 1.3919(17) . ?
C17 H17 0.9500 . ?
C18 C19 1.3892(15) . ?
C18 H18 0.9500 . ?
C19 H19 0.9500 . ?
C20 C21 1.3942(15) . ?
C20 C25 1.4047(15) . ?
C21 C22 1.3942(16) . ?
C21 H21 0.9500 . ?
C22 C23 1.3859(18) . ?
C22 H22 0.9500 . ?
C23 C24 1.3916(18) . ?
C23 H23 0.9500 . ?
C24 C25 1.3895(16) . ?
C24 H24 0.9500 . ?
C25 H25 0.9500 . ?
C26 C27 1.3988(15) . ?
C26 C31 1.3991(16) . ?
C27 C28 1.3909(16) . ?
C27 H27 0.9500 . ?
C28 C29 1.3860(18) . ?
C28 H28 0.9500 . ?
C29 C30 1.3885(18) . ?
C29 H29 0.9500 . ?
C30 C31 1.3918(16) . ?
C30 H30 0.9500 . ?
C31 H31 0.9500 . ?
C32 C33 1.3971(16) . ?
C32 C37 1.3995(16) . ?
C33 C34 1.3934(16) . ?
C33 H33 0.9500 . ?
C34 C35 1.3841(19) . ?
C34 H34 0.9500 . ?
C35 C36 1.3898(19) . ?
C35 H35 0.9500 . ?
C36 C37 1.3871(16) . ?
C36 H36 0.9500 . ?
C37 H37 0.9500 . ?
C38 C39 1.3989(15) . ?
C38 C43 1.4033(15) . ?
C39 C40 1.3922(16) . ?
C39 H39 0.9500 . ?
C40 C41 1.3881(17) . ?
C40 H40 0.9500 . ?
C41 C42 1.3896(17) . ?
C41 H41 0.9500 . ?
C42 C43 1.3886(16) . ?
C42 H42 0.9500 . ?
C43 H43 0.9500 . ?

loop_
_geom_torsion_atom_site_label_1
_geom_torsion_atom_site_label_2
_geom_torsion_atom_site_label_3
_geom_torsion_atom_site_label_4
_geom_torsion
_geom_torsion_site_symmetry_1
_geom_torsion_site_symmetry_2
_geom_torsion_site_symmetry_3
_geom_torsion_site_symmetry_4
_geom_torsion_publ_flag
C14 P1 C8 C13 8.19(10) . . . . ?
C20 P1 C8 C13 118.13(9) . . . . ?
Fe1 P1 C8 C13 -118.57(8) . . . . ?
C14 P1 C8 C9 -178.95(9) . . . . ?
C20 P1 C8 C9 -69.01(10) . . . . ?
Fe1 P1 C8 C9 54.29(9) . . . . ?
C13 C8 C9 C10 -0.69(16) . . . . ?
P1 C8 C9 C10 -173.67(9) . . . . ?
C8 C9 C10 C11 1.44(18) . . . . ?
C9 C10 C11 C12 -0.92(18) . . . . ?
C10 C11 C12 C13 -0.34(18) . . . . ?
C11 C12 C13 C8 1.09(17) . . . . ?
C9 C8 C13 C12 -0.57(16) . . . . ?
P1 C8 C13 C12 172.32(9) . . . . ?
C20 P1 C14 C15 141.04(9) . . . . ?
C8 P1 C14 C15 -107.49(10) . . . . ?
Fe1 P1 C14 C15 15.36(10) . . . . ?
C20 P1 C14 C19 -43.64(10) . . . . ?
C8 P1 C14 C19 67.83(10) . . . . ?
Fe1 P1 C14 C19 -169.32(7) . . . . ?
C19 C14 C15 C16 -0.98(17) . . . . ?
P1 C14 C15 C16 174.38(9) . . . . ?
C14 C15 C16 C17 -0.13(18) . . . . ?
C15 C16 C17 C18 0.95(18) . . . . ?
C16 C17 C18 C19 -0.64(18) . . . . ?
C17 C18 C19 C14 -0.49(17) . . . . ?
C15 C14 C19 C18 1.28(16) . . . . ?
P1 C14 C19 C18 -174.13(9) . . . . ?
C14 P1 C20 C21 134.05(9) . . . . ?
C8 P1 C20 C21 23.85(10) . . . . ?
Fe1 P1 C20 C21 -97.93(9) . . . . ?
C14 P1 C20 C25 -51.23(10) . . . . ?
C8 P1 C20 C25 -161.43(9) . . . . ?
Fe1 P1 C20 C25 76.79(9) . . . . ?
C25 C20 C21 C22 -1.41(16) . . . . ?
P1 C20 C21 C22 173.32(9) . . . . ?
C20 C21 C22 C23 -0.70(18) . . . . ?
C21 C22 C23 C24 2.02(18) . . . . ?
C22 C23 C24 C25 -1.21(18) . . . . ?
C23 C24 C25 C20 -0.91(18) . . . . ?
C21 C20 C25 C24 2.21(16) . . . . ?
P1 C20 C25 C24 -172.67(9) . . . . ?
C38 P2 C26 C27 -97.20(10) . . . . ?
C32 P2 C26 C27 13.57(10) . . . . ?
Fe2 P2 C26 C27 139.99(8) . . . . ?
C38 P2 C26 C31 82.39(10) . . . . ?
C32 P2 C26 C31 -166.84(9) . . . . ?
Fe2 P2 C26 C31 -40.42(10) . . . . ?
C31 C26 C27 C28 1.17(17) . . . . ?
P2 C26 C27 C28 -179.24(9) . . . . ?
C26 C27 C28 C29 -0.34(18) . . . . ?
C27 C28 C29 C30 -0.75(19) . . . . ?
C28 C29 C30 C31 1.00(19) . . . . ?
C29 C30 C31 C26 -0.16(19) . . . . ?
C27 C26 C31 C30 -0.92(18) . . . . ?
P2 C26 C31 C30 179.48(10) . . . . ?
C38 P2 C32 C33 8.78(11) . . . . ?
C26 P2 C32 C33 -100.93(10) . . . . ?
Fe2 P2 C32 C33 133.77(9) . . . . ?
C38 P2 C32 C37 -177.33(9) . . . . ?
C26 P2 C32 C37 72.96(10) . . . . ?
Fe2 P2 C32 C37 -52.35(10) . . . . ?
C37 C32 C33 C34 -0.30(18) . . . . ?
P2 C32 C33 C34 173.54(10) . . . . ?
C32 C33 C34 C35 -0.61(19) . . . . ?
C33 C34 C35 C36 0.9(2) . . . . ?
C34 C35 C36 C37 -0.4(2) . . . . ?
C35 C36 C37 C32 -0.54(19) . . . . ?
C33 C32 C37 C36 0.88(18) . . . . ?
P2 C32 C37 C36 -173.21(10) . . . . ?
C32 P2 C38 C39 -125.58(9) . . . . ?
C26 P2 C38 C39 -17.39(10) . . . . ?
Fe2 P2 C38 C39 106.95(9) . . . . ?
C32 P2 C38 C43 60.80(10) . . . . ?
C26 P2 C38 C43 169.00(9) . . . . ?
Fe2 P2 C38 C43 -66.66(9) . . . . ?
C43 C38 C39 C40 1.84(17) . . . . ?
P2 C38 C39 C40 -171.75(9) . . . . ?
C38 C39 C40 C41 0.38(18) . . . . ?
C39 C40 C41 C42 -2.11(19) . . . . ?
C40 C41 C42 C43 1.59(18) . . . . ?
C41 C42 C43 C38 0.66(17) . . . . ?
C39 C38 C43 C42 -2.36(16) . . . . ?
P2 C38 C43 C42 171.36(9) . . . . ?
O7 S2 C44 F1 62.20(11) . . . . ?
O8 S2 C44 F1 -58.16(11) . . . . ?
O9 S2 C44 F1 -177.81(10) . . . . ?
O7 S2 C44 F3 -177.07(10) . . . . ?
O8 S2 C44 F3 62.57(11) . . . . ?
O9 S2 C44 F3 -57.07(11) . . . . ?
O7 S2 C44 F2 -57.58(11) . . . . ?
O8 S2 C44 F2 -177.94(9) . . . . ?
O9 S2 C44 F2 62.42(11) . . . . ?
